data_7023573
loop_
_publ_author_name
'Abraham, Maria L.'
'Schulze, A. Carina'
'Korthaus, Alexander'
'Oppel, Iris M.'

_publ_section_title
;
 Oxidant-induced intramolecular triazole formation.
;
_journal_issue 45
_journal_name_full 'Dalton transactions (Cambridge, England : 2003)'
_journal_page_first 16066
_journal_page_last 16072
_journal_paper_doi 10.1039/c3dt51490k
_journal_volume 42
_journal_year 2013
_chemical_formula_moiety 'C41 H35 Br5 Gd2 N12 O8 S2'
_chemical_formula_sum 'C110 H142 Br10 Gd4 N24 O30 S18'
_chemical_formula_weight 4285.66
_chemical_name_common ' [ [{{Gd(DMSO)}2(HBr3L')(H3Br2L'')}2({mu-}OH)2 ]~18 DMSO '
_chemical_name_systematic
; 
 ? 
;
_space_group_IT_number 2
_symmetry_cell_setting triclinic
_symmetry_space_group_name_Hall '-P 1'
_symmetry_space_group_name_H-M 'P -1'
_atom_sites_solution_hydrogens geom
_atom_sites_solution_primary direct
_atom_sites_solution_secondary difmap
_audit_creation_method SHELXL-97
_cell_angle_alpha 73.997(3)
_cell_angle_beta 85.829(3)
_cell_angle_gamma 74.383(3)
_cell_formula_units_Z 1
_cell_length_a 14.5406(5)
_cell_length_b 15.8933(6)
_cell_length_c 18.2622(7)
_cell_measurement_reflns_used 6117
_cell_measurement_temperature 110(2)
_cell_measurement_theta_max 28.3617
_cell_measurement_theta_min 2.7352
_cell_volume 3907.0(3)
_computing_cell_refinement 'CrysAlis RED 1.171.32.24 Oxford Diffraction'
_computing_data_collection 'CrysAlis CCD 1.171.32.24 Oxford Diffraction'
_computing_data_reduction 'CrysAlis RED 1.171.32.24 Oxford Diffraction'
_computing_molecular_graphics SHELXL-97
_computing_publication_material SHELXL-97
_computing_structure_refinement 'SHELXL-97 (Sheldrick, 1997)'
_computing_structure_solution 'SHELXS-97 (Sheldrick, 1990)'
_diffrn_ambient_temperature 110(2)
_diffrn_measured_fraction_theta_full 0.998
_diffrn_measured_fraction_theta_max 0.998
_diffrn_measurement_device_type 'Sapphire2-CCD, Oxford Diffraction'
_diffrn_measurement_method '974 images at 1.0 deg in \w and 45 sec.'
_diffrn_radiation_monochromator graphite
_diffrn_radiation_source 'fine-focus sealed tube'
_diffrn_radiation_type MoK\a
_diffrn_radiation_wavelength 0.71073
_diffrn_reflns_av_R_equivalents 0.0968
_diffrn_reflns_av_sigmaI/netI 0.2638
_diffrn_reflns_limit_h_max 17
_diffrn_reflns_limit_h_min -17
_diffrn_reflns_limit_k_max 18
_diffrn_reflns_limit_k_min -18
_diffrn_reflns_limit_l_max 21
_diffrn_reflns_limit_l_min -21
_diffrn_reflns_number 51426
_diffrn_reflns_theta_full 25.00
_diffrn_reflns_theta_max 25.00
_diffrn_reflns_theta_min 2.76
_exptl_absorpt_coefficient_mu 4.545
_exptl_absorpt_correction_T_max 1.00000
_exptl_absorpt_correction_T_min 0.79147
_exptl_absorpt_correction_type multi-scan
_exptl_absorpt_process_details
;
CrysAlisPro, Oxford Diffraction Ltd.,
Version 1.171.33.55 (release 05-01-2010 CrysAlis171 .NET)
(compiled Jan  5 2010,16:28:46)
Empirical absorption correction using spherical harmonics,
 implemented in SCALE3 ABSPACK scaling algorithm.
;
_exptl_crystal_colour dark-orange
_exptl_crystal_density_diffrn 1.821
_exptl_crystal_density_method 'not measured'
_exptl_crystal_description plate
_exptl_crystal_F_000 2104
_exptl_crystal_size_max 0.095
_exptl_crystal_size_mid 0.038
_exptl_crystal_size_min 0.014
_refine_diff_density_max 1.179
_refine_diff_density_min -0.844
_refine_diff_density_rms 0.135
_refine_ls_extinction_method none
_refine_ls_goodness_of_fit_ref 0.805
_refine_ls_hydrogen_treatment mixed
_refine_ls_matrix_type full
_refine_ls_number_parameters 640
_refine_ls_number_reflns 13743
_refine_ls_number_restraints 13
_refine_ls_restrained_S_all 0.806
_refine_ls_R_factor_all 0.1024
_refine_ls_R_factor_gt 0.0442
_refine_ls_shift/su_max 0.006
_refine_ls_shift/su_mean 0.000
_refine_ls_structure_factor_coef Fsqd
_refine_ls_weighting_details 'calc w=1/[\s^2^(Fo^2^)+(0.0228P)^2^+0.0000P] where P=(Fo^2^+2Fc^2^)/3'
_refine_ls_weighting_scheme calc
_refine_ls_wR_factor_gt 0.0919
_refine_ls_wR_factor_ref 0.0961
_reflns_number_gt 5872
_reflns_number_total 13743
_reflns_threshold_expression >2sigma(I)
_cod_data_source_file c3dt51490k.txt
_cod_data_source_block 6
_cod_original_cell_volume 3907.0(2)
_cod_original_sg_symbol_Hall -P1
_cod_original_sg_symbol_H-M P-1
_cod_database_code 7023573

loop_
_symmetry_equiv_pos_as_xyz
'x, y, z'
'-x, -y, -z'

loop_
_atom_site_label
_atom_site_type_symbol
_atom_site_fract_x
_atom_site_fract_y
_atom_site_fract_z
_atom_site_U_iso_or_equiv
_atom_site_adp_type
_atom_site_occupancy
_atom_site_symmetry_multiplicity
_atom_site_calc_flag
_atom_site_refinement_flags
Gd1 Gd 0.12024(4) 0.93655(4) 0.04813(3) 0.02141(16) Uani 1 1 d .
Gd2 Gd 0.04864(4) 0.81370(4) -0.08556(3) 0.02176(17) Uani 1 1 d .
C1 C -0.0228(8) 0.8825(7) 0.1947(6) 0.024(3) Uani 1 1 d .
N11 N 0.0296(6) 0.7968(6) 0.2050(4) 0.025(2) Uani 1 1 d .
N12 N 0.1020(6) 0.7940(5) 0.1496(5) 0.024(2) Uani 1 1 d .
C11 C 0.1616(7) 0.7157(7) 0.1592(6) 0.026(3) Uani 1 1 d .
H11 H 0.1538 0.6702 0.2037 0.031 Uiso 1 1 calc R
C12 C 0.2396(8) 0.6899(7) 0.1090(6) 0.024(3) Uani 1 1 d .
C13 C 0.2428(7) 0.7359(7) 0.0295(6) 0.024(3) Uani 1 1 d .
C14 C 0.3167(8) 0.7011(7) -0.0145(6) 0.027(3) Uani 1 1 d .
H14 H 0.3176 0.7284 -0.0677 0.033 Uiso 1 1 calc R
C15 C 0.3899(8) 0.6262(7) 0.0192(7) 0.037(3) Uani 1 1 d .
H15 H 0.4411 0.6047 -0.0120 0.044 Uiso 1 1 calc R
C16 C 0.3916(8) 0.5815(7) 0.0957(6) 0.032(3) Uani 1 1 d .
C17 C 0.3149(7) 0.6144(7) 0.1381(6) 0.029(3) Uani 1 1 d .
H17 H 0.3132 0.5837 0.1906 0.035 Uiso 1 1 calc R
O1 O 0.1683(5) 0.8077(4) -0.0026(4) 0.0247(18) Uani 1 1 d .
Br1 Br 0.49135(8) 0.48431(8) 0.13819(7) 0.0431(4) Uani 1 1 d .
N31 N -0.0054(6) 0.9531(6) 0.1464(5) 0.022(2) Uani 1 1 d .
N32 N -0.0738(6) 1.0325(5) 0.1556(5) 0.023(2) Uani 1 1 d .
C31 C -0.1324(7) 1.0061(7) 0.2109(5) 0.015(2) Uani 1 1 d .
C32 C -0.2129(7) 1.0673(7) 0.2382(5) 0.016(2) Uani 1 1 d .
C33 C -0.2099(7) 1.1600(7) 0.2226(5) 0.019(3) Uani 1 1 d .
C34 C -0.2867(8) 1.2175(7) 0.2507(6) 0.033(3) Uani 1 1 d .
H34 H -0.2862 1.2784 0.2456 0.040 Uiso 1 1 calc R
C35 C -0.3626(8) 1.1864(7) 0.2853(6) 0.032(3) Uani 1 1 d .
H35 H -0.4151 1.2283 0.3005 0.038 Uiso 1 1 calc R
C36 C -0.3671(7) 1.0983(7) 0.2991(5) 0.024(3) Uani 1 1 d .
C37 C -0.2908(7) 1.0398(7) 0.2742(5) 0.021(3) Uani 1 1 d .
H37 H -0.2919 0.9784 0.2823 0.025 Uiso 1 1 calc R
O3 O -0.1413(5) 1.1923(4) 0.1890(4) 0.0272(19) Uani 1 1 d .
Br3 Br -0.46958(8) 1.05624(8) 0.35212(7) 0.0421(3) Uani 1 1 d .
N21 N -0.1012(6) 0.9113(5) 0.2368(4) 0.018(2) Uani 1 1 d .
N22 N -0.1449(6) 0.8648(6) 0.2977(5) 0.025(2) Uani 1 1 d .
C21 C -0.1187(8) 0.7781(8) 0.3159(6) 0.035(3) Uani 1 1 d .
H21 H -0.0689 0.7467 0.2890 0.042 Uiso 1 1 calc R
C22 C -0.1682(7) 0.7282(7) 0.3799(6) 0.023(3) Uani 1 1 d U
C23 C -0.1403(8) 0.6329(7) 0.3991(6) 0.035(3) Uani 1 1 d .
C24 C -0.1887(9) 0.5852(8) 0.4550(6) 0.050(4) Uani 1 1 d .
H24 H -0.1714 0.5209 0.4675 0.060 Uiso 1 1 calc R
C25 C -0.2628(10) 0.6301(8) 0.4936(7) 0.057(4) Uani 1 1 d .
H25 H -0.2954 0.5969 0.5333 0.068 Uiso 1 1 calc R
C26 C -0.2892(8) 0.7257(8) 0.4734(6) 0.042(3) Uani 1 1 d .
C27 C -0.2418(7) 0.7723(7) 0.4183(5) 0.029(3) Uani 1 1 d .
H27 H -0.2593 0.8366 0.4057 0.034 Uiso 1 1 calc R
O2 O -0.0658(6) 0.5905(5) 0.3612(4) 0.053(2) Uani 1 1 d .
H2A H -0.0559 0.5341 0.3786 0.079 Uiso 1 1 calc R
Br2 Br -0.38908(10) 0.78886(9) 0.52706(7) 0.0604(4) Uani 1 1 d .
C4 C -0.1561(8) 0.8682(7) -0.1792(6) 0.023(3) Uani 1 1 d .
N41 N -0.1206(6) 0.7908(5) -0.1998(5) 0.028(2) Uani 1 1 d .
H41N H -0.1513 0.7732 -0.2302 0.033 Uiso 1 1 calc R
N42 N -0.0306(6) 0.7401(6) -0.1687(5) 0.031(2) Uani 1 1 d .
C41 C 0.0106(8) 0.6696(7) -0.1934(6) 0.027(3) Uani 1 1 d .
H41 H -0.0210 0.6576 -0.2317 0.032 Uiso 1 1 calc R
C42 C 0.1033(7) 0.6076(7) -0.1654(7) 0.026(3) Uani 1 1 d .
C43 C 0.1483(8) 0.6056(7) -0.1007(6) 0.022(3) Uani 1 1 d .
C44 C 0.2354(8) 0.5387(7) -0.0807(6) 0.034(3) Uani 1 1 d .
H44 H 0.2702 0.5371 -0.0380 0.041 Uiso 1 1 calc R
C45 C 0.2718(8) 0.4745(8) -0.1220(7) 0.040(3) Uani 1 1 d .
H45 H 0.3296 0.4291 -0.1064 0.048 Uiso 1 1 calc R
C46 C 0.2234(8) 0.4776(7) -0.1859(7) 0.040(3) Uani 1 1 d .
C47 C 0.1372(7) 0.5418(7) -0.2060(6) 0.026(3) Uani 1 1 d .
H47 H 0.1009 0.5415 -0.2471 0.031 Uiso 1 1 calc R
O4 O 0.1151(5) 0.6596(4) -0.0570(4) 0.0263(18) Uani 1 1 d .
Br4 Br 0.26779(9) 0.39064(9) -0.24043(8) 0.0563(4) Uani 1 1 d .
N61 N -0.1099(6) 0.9022(6) -0.1431(4) 0.021(2) Uani 1 1 d .
N62 N -0.1742(6) 0.9822(6) -0.1332(4) 0.023(2) Uani 1 1 d .
C61 C -0.2553(7) 0.9928(7) -0.1653(5) 0.018(3) Uani 1 1 d .
C62 C -0.3389(7) 1.0710(7) -0.1714(6) 0.026(3) Uani 1 1 d .
C63 C -0.3437(7) 1.1299(7) -0.1252(6) 0.018(3) Uani 1 1 d .
C64 C -0.4230(8) 1.2049(7) -0.1360(6) 0.029(3) Uani 1 1 d .
H64 H -0.4312 1.2432 -0.1029 0.035 Uiso 1 1 calc R
C65 C -0.4887(7) 1.2256(7) -0.1913(6) 0.030(3) Uani 1 1 d .
H65 H -0.5403 1.2785 -0.1970 0.036 Uiso 1 1 calc R
C66 C -0.4818(7) 1.1713(7) -0.2391(6) 0.030(3) Uani 1 1 d .
C67 C -0.4084(8) 1.0945(7) -0.2271(6) 0.030(3) Uani 1 1 d .
H67 H -0.4047 1.0549 -0.2584 0.036 Uiso 1 1 calc R
O6 O -0.2795(5) 1.1142(4) -0.0737(4) 0.0253(18) Uani 1 1 d .
Br6 Br -0.57240(9) 1.20072(8) -0.31701(7) 0.0476(4) Uani 1 1 d .
N51 N -0.2463(6) 0.9197(6) -0.1945(5) 0.027(2) Uani 1 1 d .
N52 N -0.3175(6) 0.8937(5) -0.2253(4) 0.036(2) Uani 1 1 d U
H52A H -0.3041 0.8408 -0.2357 0.043 Uiso 1 1 calc R
H52B H -0.3752 0.9304 -0.2341 0.043 Uiso 1 1 calc R
O7 O 0.0136(5) 1.0826(4) 0.0099(4) 0.0258(18) Uani 1 1 d D
H7 H 0.020(7) 1.127(4) -0.025(4) 0.031 Uiso 1 1 d D
O91 O 0.1921(4) 1.0271(4) -0.0573(4) 0.0312(19) Uani 1 1 d .
S91 S 0.2867(2) 1.0491(2) -0.05447(19) 0.0509(10) Uani 1 1 d .
C911 C 0.2872(9) 1.1375(9) -0.1370(7) 0.077(5) Uani 1 1 d .
H91A H 0.2738 1.1197 -0.1816 0.116 Uiso 1 1 calc R
H91B H 0.3500 1.1503 -0.1429 0.116 Uiso 1 1 calc R
H91C H 0.2382 1.1920 -0.1328 0.116 Uiso 1 1 calc R
C912 C 0.3716(9) 0.9615(9) -0.0797(7) 0.081(5) Uani 1 1 d .
H91D H 0.3761 0.9049 -0.0396 0.121 Uiso 1 1 calc R
H91E H 0.4338 0.9756 -0.0860 0.121 Uiso 1 1 calc R
H91F H 0.3528 0.9545 -0.1277 0.121 Uiso 1 1 calc R
O92 O -0.0671(5) 0.7612(5) 0.0079(4) 0.042(2) Uani 1 1 d .
S92 S -0.0986(2) 0.6789(2) 0.05265(19) 0.0499(10) Uani 1 1 d .
C921 C -0.0886(8) 0.6080(8) -0.0060(6) 0.056(4) Uani 1 1 d .
H92A H -0.1339 0.6376 -0.0483 0.084 Uiso 1 1 calc R
H92B H -0.1028 0.5512 0.0233 0.084 Uiso 1 1 calc R
H92C H -0.0235 0.5949 -0.0260 0.084 Uiso 1 1 calc R
C922 C 0.0017(8) 0.6194(7) 0.1074(7) 0.057(4) Uani 1 1 d .
H92D H 0.0577 0.6373 0.0816 0.086 Uiso 1 1 calc R
H92E H 0.0106 0.5543 0.1147 0.086 Uiso 1 1 calc R
H92F H -0.0061 0.6329 0.1571 0.086 Uiso 1 1 calc R

loop_
_atom_site_aniso_label
_atom_site_aniso_U_11
_atom_site_aniso_U_22
_atom_site_aniso_U_33
_atom_site_aniso_U_23
_atom_site_aniso_U_13
_atom_site_aniso_U_12
Gd1 0.0169(4) 0.0243(4) 0.0247(4) -0.0089(3) 0.0014(3) -0.0059(3)
Gd2 0.0197(4) 0.0221(4) 0.0252(4) -0.0075(3) -0.0002(3) -0.0069(3)
C1 0.022(7) 0.012(7) 0.041(8) -0.009(6) 0.008(6) -0.008(6)
N11 0.019(6) 0.033(6) 0.022(5) -0.011(5) 0.006(4) -0.005(5)
N12 0.018(5) 0.020(5) 0.034(6) -0.012(5) 0.006(5) -0.002(4)
C11 0.021(7) 0.024(7) 0.022(7) -0.004(6) 0.005(5) 0.006(6)
C12 0.032(7) 0.031(7) 0.012(6) -0.004(6) -0.003(6) -0.011(6)
C13 0.004(6) 0.030(7) 0.035(8) -0.002(6) -0.003(6) -0.003(5)
C14 0.016(7) 0.040(8) 0.038(8) -0.022(7) 0.010(6) -0.020(6)
C15 0.024(8) 0.026(7) 0.064(10) -0.025(7) 0.014(7) -0.002(6)
C16 0.046(8) 0.043(8) 0.016(7) -0.016(6) 0.007(6) -0.019(7)
C17 0.031(7) 0.021(7) 0.034(7) -0.016(6) 0.004(6) 0.003(6)
O1 0.022(5) 0.030(5) 0.026(5) -0.009(4) 0.005(4) -0.014(4)
Br1 0.0273(8) 0.0435(8) 0.0479(9) -0.0126(7) 0.0012(6) 0.0086(6)
N31 0.016(5) 0.033(6) 0.024(6) -0.008(5) 0.000(4) -0.018(5)
N32 0.022(6) 0.023(6) 0.026(6) -0.012(5) -0.010(5) -0.001(5)
C31 0.017(6) 0.015(6) 0.011(6) 0.006(5) -0.003(5) -0.009(5)
C32 0.019(6) 0.019(6) 0.005(6) 0.003(5) -0.004(5) -0.003(5)
C33 0.016(7) 0.029(7) 0.014(6) -0.007(6) -0.007(5) -0.003(6)
C34 0.037(8) 0.031(8) 0.028(7) -0.009(6) 0.014(6) -0.006(7)
C35 0.027(7) 0.022(7) 0.035(8) -0.006(6) -0.002(6) 0.011(6)
C36 0.036(7) 0.022(7) 0.018(6) -0.009(6) 0.000(5) -0.012(6)
C37 0.026(7) 0.036(7) 0.008(6) -0.009(5) 0.005(5) -0.015(6)
O3 0.027(5) 0.023(4) 0.034(5) -0.009(4) 0.006(4) -0.011(4)
Br3 0.0246(7) 0.0485(8) 0.0570(9) -0.0231(7) 0.0155(6) -0.0106(6)
N21 0.019(5) 0.016(5) 0.019(5) -0.001(4) 0.006(4) -0.008(4)
N22 0.022(6) 0.023(6) 0.028(6) -0.004(5) 0.004(4) -0.009(5)
C21 0.034(8) 0.038(8) 0.038(8) -0.011(7) 0.008(6) -0.017(7)
C22 0.025(5) 0.023(4) 0.020(4) 0.001(4) 0.007(4) -0.011(4)
C23 0.036(8) 0.026(8) 0.040(8) 0.000(7) 0.010(6) -0.016(6)
C24 0.072(11) 0.034(8) 0.043(9) -0.007(7) 0.026(8) -0.023(8)
C25 0.082(12) 0.037(9) 0.046(9) -0.001(7) 0.028(8) -0.025(8)
C26 0.045(9) 0.053(9) 0.031(8) -0.013(7) 0.014(7) -0.019(7)
C27 0.030(7) 0.040(8) 0.017(7) -0.013(6) 0.012(6) -0.010(6)
O2 0.056(6) 0.034(5) 0.068(6) -0.025(5) 0.036(5) -0.009(5)
Br2 0.0482(10) 0.0648(10) 0.0533(10) -0.0092(8) 0.0222(8) -0.0026(8)
C4 0.030(8) 0.013(7) 0.025(7) -0.011(6) 0.010(6) 0.002(6)
N41 0.015(5) 0.032(6) 0.043(6) -0.021(5) -0.009(5) -0.002(5)
N42 0.027(6) 0.028(6) 0.036(6) 0.000(5) -0.002(5) -0.015(5)
C41 0.035(8) 0.025(7) 0.034(8) -0.024(6) -0.001(6) -0.014(6)
C42 0.018(7) 0.013(6) 0.054(9) -0.016(6) 0.004(6) -0.006(5)
C43 0.023(7) 0.018(7) 0.032(7) -0.009(6) 0.009(6) -0.015(6)
C44 0.037(8) 0.022(7) 0.042(8) -0.004(7) -0.023(7) -0.005(6)
C45 0.015(7) 0.041(8) 0.053(9) 0.002(7) -0.010(6) -0.002(6)
C46 0.031(8) 0.036(8) 0.050(9) -0.014(7) -0.008(7) -0.002(6)
C47 0.026(7) 0.025(7) 0.024(7) 0.006(6) -0.011(6) -0.013(6)
O4 0.027(5) 0.029(5) 0.027(5) -0.010(4) 0.003(4) -0.011(4)
Br4 0.0393(9) 0.0586(10) 0.0698(11) -0.0373(9) -0.0058(8) 0.0118(7)
N61 0.026(6) 0.024(6) 0.021(6) -0.015(5) 0.000(4) -0.008(5)
N62 0.015(5) 0.034(6) 0.025(6) -0.015(5) -0.001(4) -0.009(5)
C61 0.019(7) 0.021(7) 0.018(6) -0.010(6) 0.009(5) -0.009(5)
C62 0.018(7) 0.031(7) 0.022(7) -0.006(6) 0.002(6) 0.001(6)
C63 0.010(6) 0.019(7) 0.026(7) -0.007(6) 0.004(5) -0.003(5)
C64 0.024(7) 0.040(8) 0.033(8) -0.020(7) 0.010(6) -0.016(6)
C65 0.006(6) 0.035(7) 0.058(9) -0.030(7) -0.009(6) -0.002(5)
C66 0.018(7) 0.040(8) 0.033(7) -0.020(7) -0.012(6) 0.004(6)
C67 0.043(8) 0.030(7) 0.027(7) -0.021(6) 0.005(6) -0.014(6)
O6 0.023(5) 0.035(5) 0.019(4) -0.014(4) -0.006(4) 0.000(4)
Br6 0.0370(8) 0.0500(9) 0.0537(9) -0.0255(8) -0.0209(7) 0.0095(7)
N51 0.023(6) 0.027(6) 0.033(6) -0.009(5) -0.012(5) -0.006(5)
N52 0.028(4) 0.035(4) 0.052(4) -0.023(4) -0.015(3) -0.007(3)
O7 0.017(4) 0.031(5) 0.026(5) 0.003(4) 0.003(4) -0.012(4)
O91 0.012(4) 0.045(5) 0.039(5) -0.015(4) 0.001(4) -0.009(4)
S91 0.038(2) 0.073(3) 0.050(2) -0.015(2) 0.0088(18) -0.031(2)
C911 0.059(11) 0.119(13) 0.061(10) -0.017(10) 0.012(8) -0.046(10)
C912 0.045(10) 0.131(13) 0.056(10) 0.004(9) 0.017(8) -0.041(10)
O92 0.048(6) 0.039(5) 0.055(6) -0.025(5) 0.027(4) -0.032(4)
S92 0.048(2) 0.051(2) 0.056(2) -0.012(2) 0.0138(19) -0.026(2)
C921 0.056(10) 0.066(9) 0.067(10) -0.037(8) 0.017(8) -0.037(8)
C922 0.042(9) 0.041(8) 0.085(11) -0.005(8) -0.024(8) -0.011(7)

loop_
_atom_type_symbol
_atom_type_description
_atom_type_scat_dispersion_real
_atom_type_scat_dispersion_imag
_atom_type_scat_source
C C 0.0033 0.0016 'International Tables Vol C Tables 4.2.6.8 and 6.1.1.4'
H H 0.0000 0.0000 'International Tables Vol C Tables 4.2.6.8 and 6.1.1.4'
N N 0.0061 0.0033 'International Tables Vol C Tables 4.2.6.8 and 6.1.1.4'
O O 0.0106 0.0060 'International Tables Vol C Tables 4.2.6.8 and 6.1.1.4'
Br Br -0.2901 2.4595 'International Tables Vol C Tables 4.2.6.8 and 6.1.1.4'
Gd Gd -0.1653 3.9035 'International Tables Vol C Tables 4.2.6.8 and 6.1.1.4'
S S 0.1246 0.1234 'International Tables Vol C Tables 4.2.6.8 and 6.1.1.4'

loop_
_geom_angle_atom_site_label_1
_geom_angle_atom_site_label_2
_geom_angle_atom_site_label_3
_geom_angle
_geom_angle_site_symmetry_1
_geom_angle_site_symmetry_3
O6 Gd1 O7 133.7(2) 2_575 .
O6 Gd1 O1 77.1(2) 2_575 .
O7 Gd1 O1 135.3(2) . .
O6 Gd1 O7 146.6(2) 2_575 2_575
O7 Gd1 O7 74.1(3) . 2_575
O1 Gd1 O7 69.6(2) . 2_575
O6 Gd1 O91 75.7(2) 2_575 .
O7 Gd1 O91 72.0(2) . .
O1 Gd1 O91 91.8(2) . .
O7 Gd1 O91 103.3(2) 2_575 .
O6 Gd1 N31 124.2(2) 2_575 .
O7 Gd1 N31 70.8(3) . .
O1 Gd1 N31 123.7(2) . .
O7 Gd1 N31 78.0(2) 2_575 .
O91 Gd1 N31 140.8(3) . .
O6 Gd1 N62 67.3(2) 2_575 2_575
O7 Gd1 N62 78.8(3) . 2_575
O1 Gd1 N62 143.4(3) . 2_575
O7 Gd1 N62 145.9(3) 2_575 2_575
O91 Gd1 N62 87.3(2) . 2_575
N31 Gd1 N62 73.8(3) . 2_575
O6 Gd1 N12 86.8(2) 2_575 .
O7 Gd1 N12 130.4(2) . .
O1 Gd1 N12 70.0(2) . .
O7 Gd1 N12 83.3(2) 2_575 .
O91 Gd1 N12 157.4(2) . .
N31 Gd1 N12 61.4(3) . .
N62 Gd1 N12 99.3(2) 2_575 .
O6 Gd1 Gd1 163.02(17) 2_575 2_575
O7 Gd1 Gd1 37.44(16) . 2_575
O1 Gd1 Gd1 102.77(16) . 2_575
O7 Gd1 Gd1 36.67(16) 2_575 2_575
O91 Gd1 Gd1 87.31(15) . 2_575
N31 Gd1 Gd1 70.40(19) . 2_575
N62 Gd1 Gd1 113.72(19) 2_575 2_575
N12 Gd1 Gd1 109.23(18) . 2_575
O6 Gd1 Gd2 110.81(15) 2_575 .
O7 Gd1 Gd2 102.03(17) . .
O1 Gd1 Gd2 35.15(16) . .
O7 Gd1 Gd2 36.18(16) 2_575 .
O91 Gd1 Gd2 90.75(15) . .
N31 Gd1 Gd2 108.62(17) . .
N62 Gd1 Gd2 177.53(18) 2_575 .
N12 Gd1 Gd2 81.96(17) . .
Gd1 Gd1 Gd2 67.621(17) 2_575 .
O3 Gd2 O4 80.9(2) 2_575 .
O3 Gd2 O1 97.2(2) 2_575 .
O4 Gd2 O1 82.9(2) . .
O3 Gd2 O7 138.1(2) 2_575 2_575
O4 Gd2 O7 133.6(2) . 2_575
O1 Gd2 O7 70.5(2) . 2_575
O3 Gd2 O92 152.5(2) 2_575 .
O4 Gd2 O92 79.9(2) . .
O1 Gd2 O92 99.7(2) . .
O7 Gd2 O92 68.6(2) 2_575 .
O3 Gd2 N61 102.2(2) 2_575 .
O4 Gd2 N61 128.8(2) . .
O1 Gd2 N61 144.8(2) . .
O7 Gd2 N61 75.5(2) 2_575 .
O92 Gd2 N61 75.4(3) . .
O3 Gd2 N32 68.0(2) 2_575 2_575
O4 Gd2 N32 144.7(2) . 2_575
O1 Gd2 N32 84.9(2) . 2_575
O7 Gd2 N32 71.1(2) 2_575 2_575
O92 Gd2 N32 134.9(2) . 2_575
N61 Gd2 N32 75.8(3) . 2_575
O3 Gd2 N42 73.4(2) 2_575 .
O4 Gd2 N42 69.6(3) . .
O1 Gd2 N42 151.9(3) . .
O7 Gd2 N42 133.7(3) 2_575 .
O92 Gd2 N42 81.5(2) . .
N61 Gd2 N42 62.9(3) . .
N32 Gd2 N42 114.3(2) 2_575 .
O3 Gd2 Gd1 115.18(16) 2_575 .
O4 Gd2 Gd1 115.52(16) . .
O1 Gd2 Gd1 35.78(16) . .
O7 Gd2 Gd1 36.49(16) 2_575 .
O92 Gd2 Gd1 90.88(15) . .
N61 Gd2 Gd1 109.06(18) . .
N32 Gd2 Gd1 67.00(17) 2_575 .
N42 Gd2 Gd1 170.1(2) . .
N31 C1 N11 126.1(10) . .
N31 C1 N21 108.1(9) . .
N11 C1 N21 125.7(10) . .
C1 N11 N12 109.0(8) . .
C11 N12 N11 113.5(8) . .
C11 N12 Gd1 124.0(7) . .
N11 N12 Gd1 122.2(6) . .
N12 C11 C12 126.5(10) . .
C17 C12 C13 117.5(10) . .
C17 C12 C11 118.7(10) . .
C13 C12 C11 123.8(10) . .
O1 C13 C14 121.1(10) . .
O1 C13 C12 119.6(9) . .
C14 C13 C12 118.9(10) . .
C13 C14 C15 120.0(11) . .
C16 C15 C14 123.1(11) . .
C17 C16 C15 116.1(11) . .
C17 C16 Br1 122.3(8) . .
C15 C16 Br1 121.6(8) . .
C16 C17 C12 124.2(11) . .
C13 O1 Gd2 128.7(6) . .
C13 O1 Gd1 120.4(6) . .
Gd2 O1 Gd1 109.1(3) . .
C1 N31 N32 109.5(8) . .
C1 N31 Gd1 120.7(7) . .
N32 N31 Gd1 129.5(6) . .
C31 N32 N31 107.3(8) . .
C31 N32 Gd2 133.1(7) . 2_575
N31 N32 Gd2 118.8(6) . 2_575
N32 C31 N21 107.1(9) . .
N32 C31 C32 124.5(9) . .
N21 C31 C32 128.4(9) . .
C37 C32 C33 120.6(9) . .
C37 C32 C31 122.6(9) . .
C33 C32 C31 116.7(9) . .
O3 C33 C34 118.7(10) . .
O3 C33 C32 125.3(9) . .
C34 C33 C32 115.9(10) . .
C35 C34 C33 120.6(10) . .
C36 C35 C34 123.8(10) . .
C35 C36 C37 116.6(10) . .
C35 C36 Br3 122.6(8) . .
C37 C36 Br3 120.8(8) . .
C36 C37 C32 122.3(10) . .
C33 O3 Gd2 138.7(6) . 2_575
N22 N21 C1 131.3(9) . .
N22 N21 C31 120.5(8) . .
C1 N21 C31 108.1(8) . .
C21 N22 N21 118.3(9) . .
N22 C21 C22 118.1(10) . .
C27 C22 C23 120.1(10) . .
C27 C22 C21 121.8(10) . .
C23 C22 C21 118.1(10) . .
C24 C23 O2 121.7(10) . .
C24 C23 C22 119.2(11) . .
O2 C23 C22 119.0(10) . .
C23 C24 C25 120.4(11) . .
C24 C25 C26 119.2(11) . .
C27 C26 C25 120.2(11) . .
C27 C26 Br2 119.8(9) . .
C25 C26 Br2 120.0(9) . .
C26 C27 C22 120.8(11) . .
N61 C4 N41 125.0(11) . .
N61 C4 N51 111.6(9) . .
N41 C4 N51 123.4(10) . .
C4 N41 N42 114.6(8) . .
C41 N42 N41 116.4(9) . .
C41 N42 Gd2 126.7(7) . .
N41 N42 Gd2 116.1(6) . .
N42 C41 C42 123.5(10) . .
C43 C42 C47 122.2(10) . .
C43 C42 C41 124.5(10) . .
C47 C42 C41 112.8(10) . .
O4 C43 C42 124.6(10) . .
O4 C43 C44 118.8(10) . .
C42 C43 C44 116.6(10) . .
C45 C44 C43 121.8(10) . .
C46 C45 C44 119.9(11) . .
C47 C46 C45 119.3(10) . .
C47 C46 Br4 119.5(9) . .
C45 C46 Br4 121.0(9) . .
C46 C47 C42 119.9(10) . .
C43 O4 Gd2 131.4(6) . .
C4 N61 N62 105.9(8) . .
C4 N61 Gd2 120.7(7) . .
N62 N61 Gd2 132.2(6) . .
C61 N62 N61 108.8(8) . .
C61 N62 Gd1 133.6(7) . 2_575
N61 N62 Gd1 117.2(6) . 2_575
N62 C61 N51 107.5(9) . .
N62 C61 C62 125.4(9) . .
N51 C61 C62 127.0(9) . .
C67 C62 C63 118.4(10) . .
C67 C62 C61 122.0(10) . .
C63 C62 C61 119.2(9) . .
O6 C63 C64 121.7(9) . .
O6 C63 C62 121.9(9) . .
C64 C63 C62 116.3(9) . .
C65 C64 C63 123.2(10) . .
C64 C65 C66 120.7(10) . .
C67 C66 C65 117.6(9) . .
C67 C66 Br6 121.5(8) . .
C65 C66 Br6 120.9(8) . .
C66 C67 C62 123.5(9) . .
C63 O6 Gd1 144.1(6) . 2_575
C4 N51 C61 106.2(8) . .
C4 N51 N52 124.2(9) . .
C61 N51 N52 129.1(9) . .
Gd1 O7 Gd2 127.8(3) . 2_575
Gd1 O7 Gd1 105.9(3) . 2_575
Gd2 O7 Gd1 107.3(3) 2_575 2_575
S91 O91 Gd1 125.3(4) . .
O91 S91 C912 105.0(5) . .
O91 S91 C911 104.6(5) . .
C912 S91 C911 99.9(6) . .
S92 O92 Gd2 144.2(4) . .
O92 S92 C922 100.4(5) . .
O92 S92 C921 107.8(5) . .
C922 S92 C921 97.9(6) . .

loop_
_geom_bond_atom_site_label_1
_geom_bond_atom_site_label_2
_geom_bond_distance
_geom_bond_site_symmetry_2
Gd1 O6 2.274(7) 2_575
Gd1 O7 2.367(7) .
Gd1 O1 2.392(6) .
Gd1 O7 2.409(7) 2_575
Gd1 O91 2.421(7) .
Gd1 N31 2.480(8) .
Gd1 N62 2.554(7) 2_575
Gd1 N12 2.564(8) .
Gd1 Gd1 3.8115(11) 2_575
Gd1 Gd2 3.8666(7) .
Gd2 O3 2.247(7) 2_575
Gd2 O4 2.301(6) .
Gd2 O1 2.355(6) .
Gd2 O7 2.391(7) 2_575
Gd2 O92 2.448(7) .
Gd2 N61 2.488(8) .
Gd2 N32 2.537(8) 2_575
Gd2 N42 2.638(8) .
C1 N31 1.295(11) .
C1 N11 1.339(11) .
C1 N21 1.375(11) .
N11 N12 1.407(10) .
N12 C11 1.285(10) .
C11 C12 1.451(13) .
C12 C17 1.395(13) .
C12 C13 1.437(13) .
C13 O1 1.371(11) .
C13 C14 1.380(13) .
C14 C15 1.393(14) .
C15 C16 1.381(13) .
C16 C17 1.379(12) .
C16 Br1 1.841(11) .
N31 N32 1.424(10) .
N32 C31 1.325(11) .
N32 Gd2 2.537(8) 2_575
C31 N21 1.403(11) .
C31 C32 1.461(12) .
C32 C37 1.381(12) .
C32 C33 1.434(12) .
C33 O3 1.284(11) .
C33 C34 1.403(13) .
C34 C35 1.371(13) .
C35 C36 1.371(12) .
C36 C37 1.380(12) .
C36 Br3 1.891(10) .
O3 Gd2 2.247(7) 2_575
N21 N22 1.372(10) .
N22 C21 1.279(11) .
C21 C22 1.480(13) .
C22 C27 1.374(12) .
C22 C23 1.406(13) .
C23 C24 1.367(13) .
C23 O2 1.365(11) .
C24 C25 1.385(14) .
C25 C26 1.410(14) .
C26 C27 1.341(13) .
C26 Br2 1.905(11) .
C4 N61 1.279(11) .
C4 N41 1.344(11) .
C4 N51 1.348(12) .
N41 N42 1.404(10) .
N42 C41 1.303(11) .
C41 C42 1.469(13) .
C42 C43 1.380(13) .
C42 C47 1.408(12) .
C43 O4 1.307(10) .
C43 C44 1.413(13) .
C44 C45 1.402(13) .
C45 C46 1.389(13) .
C46 C47 1.386(13) .
C46 Br4 1.871(11) .
N61 N62 1.409(10) .
N62 C61 1.305(11) .
N62 Gd1 2.554(7) 2_575
C61 N51 1.379(11) .
C61 C62 1.471(13) .
C62 C67 1.390(13) .
C62 C63 1.409(12) .
C63 O6 1.300(10) .
C63 C64 1.397(13) .
C64 C65 1.352(13) .
C65 C66 1.368(12) .
C66 C67 1.365(13) .
C66 Br6 1.886(10) .
O6 Gd1 2.274(7) 2_575
N51 N52 1.415(10) .
O7 Gd2 2.391(7) 2_575
O7 Gd1 2.409(7) 2_575
O91 S91 1.514(6) .
S91 C912 1.738(13) .
S91 C911 1.757(12) .
O92 S92 1.506(7) .
S92 C922 1.723(10) .
S92 C921 1.730(10) .

loop_
_platon_squeeze_void_nr
_platon_squeeze_void_average_x
_platon_squeeze_void_average_y
_platon_squeeze_void_average_z
_platon_squeeze_void_volume
_platon_squeeze_void_count_electrons
_platon_squeeze_void_content
1 0.010 -0.027 0.500 1688 669 ' '
